data_4312845
loop_
_publ_author_name
'Oren P. Anderson'
'Agnete la Cour'
'Andrew Dodd'
'Andrew D. Garrett'
'Mark Wicholas'

_publ_section_title
;
 Syntheses and Structures of Isoindoline Complexes of Zn(II) and Cu(II):
 An Unexpected Trinuclear Zn(II) Complex
;
_journal_name_full 'Inorganic Chemistry'
_journal_page_first 122
_journal_page_last 127
_journal_paper_doi 10.1021/ic011246n
_journal_volume 42
_journal_year 2003
_chemical_formula_sum 'C80 H74 Cl2 N20 O13 Zn3'
_chemical_formula_weight 1790.60
_chemical_name_common
;
[Zn3(4'-MeL)4](ClO4)2; 4'-MeLH =
1,3-bis{2-(4-methylpyridyl)imino}isoindoline
;
_space_group_IT_number 9
_symmetry_cell_setting monoclinic
_symmetry_space_group_name_Hall 'I -2ya'
_symmetry_space_group_name_H-M 'I 1 a 1'
_atom_sites_solution_hydrogens geom
_atom_sites_solution_primary direct
_atom_sites_solution_secondary difmap
_audit_creation_method SHELXL-97
_cell_angle_alpha 90.00
_cell_angle_beta 99.2710(10)
_cell_angle_gamma 90.00
_cell_formula_units_Z 4
_cell_length_a 20.1604(2)
_cell_length_b 18.4326(3)
_cell_length_c 22.3174(4)
_cell_measurement_temperature 173(2)
_cell_volume 8185.0(2)
_computing_cell_refinement 'SMART, Bruker'
_computing_data_collection 'SMART, Bruker'
_computing_data_reduction 'SMART, Bruker'
_computing_molecular_graphics SHELXTL
_computing_publication_material SHELXTL
_computing_structure_refinement 'SHELXL-97 (Sheldrick, 1997)'
_computing_structure_solution 'SHELXS-97 (Sheldrick, 1990)'
_diffrn_ambient_temperature 173(2)
_diffrn_measured_fraction_theta_full 0.980
_diffrn_measured_fraction_theta_max 0.980
_diffrn_measurement_device_type 'Bruker AXS SMART CCD area detector'
_diffrn_radiation_monochromator graphite
_diffrn_radiation_source 'fine-focus sealed tube'
_diffrn_radiation_type MoK\a
_diffrn_radiation_wavelength 0.71073
_diffrn_reflns_av_R_equivalents 0.0495
_diffrn_reflns_av_sigmaI/netI 0.0646
_diffrn_reflns_limit_h_max 23
_diffrn_reflns_limit_h_min -25
_diffrn_reflns_limit_k_max 23
_diffrn_reflns_limit_k_min -23
_diffrn_reflns_limit_l_max 23
_diffrn_reflns_limit_l_min -28
_diffrn_reflns_number 24845
_diffrn_reflns_theta_full 26.75
_diffrn_reflns_theta_max 26.75
_diffrn_reflns_theta_min 1.44
_exptl_absorpt_coefficient_mu 1.012
_exptl_absorpt_correction_T_max 0.978
_exptl_absorpt_correction_T_min 0.724
_exptl_absorpt_correction_type SADABS
_exptl_crystal_colour yellow
_exptl_crystal_density_diffrn 1.453
_exptl_crystal_density_meas ?
_exptl_crystal_density_method 'not measured'
_exptl_crystal_description 'prismatic shape'
_exptl_crystal_F_000 3688
_exptl_crystal_size_max 0.72
_exptl_crystal_size_mid 0.33
_exptl_crystal_size_min 0.30
_refine_diff_density_max 1.532
_refine_diff_density_min -1.353
_refine_diff_density_rms 0.118
_refine_ls_abs_structure_details 'Flack H D (1983), Acta Cryst. A39, 876-881'
_refine_ls_abs_structure_Flack 0.54(6)
_refine_ls_extinction_coef 0.00003(9)
_refine_ls_extinction_expression Fc^*^=kFc[1+0.001xFc^2^\l^3^/sin(2\q)]^-1/4^
_refine_ls_extinction_method SHELXL
_refine_ls_goodness_of_fit_ref 1.054
_refine_ls_hydrogen_treatment mixed
_refine_ls_matrix_type full
_refine_ls_number_parameters 1108
_refine_ls_number_reflns 11573
_refine_ls_number_restraints 17
_refine_ls_restrained_S_all 1.864
_refine_ls_R_factor_all 0.1201
_refine_ls_R_factor_gt 0.0684
_refine_ls_shift/su_max 1.764
_refine_ls_shift/su_mean 0.239
_refine_ls_structure_factor_coef Fsqd
_refine_ls_weighting_details 'calc w=1/[\s^2^(Fo^2^)+(0.1344P)^2^+7.6262P] where P=(Fo^2^+2Fc^2^)/3'
_refine_ls_weighting_scheme calc
_refine_ls_wR_factor_gt 0.1768
_refine_ls_wR_factor_ref 0.2238
_reflns_number_gt 6938
_reflns_number_total 11573
_reflns_threshold_expression >2sigma(I)
_cod_data_source_file ic011246n_2.cif
_cod_data_source_block sadmw3_Compound1
_cod_depositor_comments
;
The following automatic conversions were performed:

'_symmetry_cell_setting' value 'Monoclinic' changed to 'monoclinic'
according to the built-in table from CIF Core dictionary named
'cif_core.dic' version 2.4.1 from 2010-06-29.

Automatic conversion script
Id: cif_fix_values 1646 2011-03-28 12:23:43Z adriana 

The following automatic conversions were performed:

'_exptl_crystal_density_meas' value 'none' was changed to '?' - the
value is perceived as not measured.

Automatic conversion script
Id: cif_fix_values 3008 2015-01-20 13:52:24Z robertas 
;
_cod_database_code 4312845

loop_
_symmetry_equiv_pos_as_xyz
'x, y, z'
'x+1/2, -y, z'
'x+1/2, y+1/2, z+1/2'
'x+1, -y+1/2, z+1/2'

loop_
_atom_site_label
_atom_site_type_symbol
_atom_site_fract_x
_atom_site_fract_y
_atom_site_fract_z
_atom_site_U_iso_or_equiv
_atom_site_adp_type
_atom_site_occupancy
_atom_site_symmetry_multiplicity
_atom_site_calc_flag
_atom_site_refinement_flags
_atom_site_disorder_assembly
_atom_site_disorder_group
Zn1 Zn 0.0580(4) 1.19860(6) 0.3729(4) 0.0370(4) Uani 1 1 d . . .
N1 N 0.0587(11) 1.2724(12) 0.4389(10) 0.038(6) Uani 1 1 d . . .
N2 N 0.1703(11) 1.2460(13) 0.4867(11) 0.044(6) Uani 1 1 d . . .
N3 N 0.1434(12) 1.1608(11) 0.4040(11) 0.038(6) Uani 1 1 d . . .
N4 N 0.1624(12) 1.0480(11) 0.3492(11) 0.039(6) Uani 1 1 d . . .
N5 N 0.0578(10) 1.0129(11) 0.2991(9) 0.028(5) Uani 1 1 d . . .
C1 C 0.0040(19) 1.3145(18) 0.4395(16) 0.056(9) Uani 1 1 d . . .
H1A H -0.0366 1.3019 0.4138 0.067 Uiso 1 1 calc R . .
C2 C 0.0046(18) 1.3729(16) 0.4746(16) 0.066(10) Uani 1 1 d . . .
H2A H -0.0360 1.3992 0.4740 0.079 Uiso 1 1 calc R . .
C3 C 0.0616(17) 1.3967(14) 0.5118(13) 0.046(7) Uani 1 1 d . . .
C4 C 0.1216(19) 1.3551(15) 0.5157(15) 0.060(9) Uani 1 1 d . . .
H4A H 0.1624 1.3686 0.5408 0.072 Uiso 1 1 calc R . .
C5 C 0.1152(14) 1.2901(15) 0.4783(14) 0.041(7) Uani 1 1 d . . .
C6 C 0.063(2) 1.4633(15) 0.5547(16) 0.080(12) Uani 1 1 d . . .
H6A H 0.1076 1.4684 0.5788 0.120 Uiso 1 1 calc R . .
H6B H 0.0297 1.4561 0.5820 0.120 Uiso 1 1 calc R . .
H6C H 0.0514 1.5072 0.5305 0.120 Uiso 1 1 calc R . .
C7 C 0.1848(13) 1.1894(15) 0.4573(12) 0.037(6) Uani 1 1 d . . .
C8 C 0.2399(15) 1.1419(15) 0.4776(14) 0.045(7) Uani 1 1 d . . .
C9 C 0.2901(13) 1.1461(15) 0.5304(14) 0.043(7) Uani 1 1 d . . .
H9A H 0.2909 1.1847 0.5587 0.052 Uiso 1 1 calc R . .
C10 C 0.3349(16) 1.0943(16) 0.5380(14) 0.048(7) Uani 1 1 d . . .
H10A H 0.3707 1.0975 0.5713 0.057 Uiso 1 1 calc R . .
C11 C 0.3322(16) 1.028(2) 0.4955(15) 0.054(8) Uani 1 1 d . . .
H11A H 0.3639 0.9902 0.5037 0.065 Uiso 1 1 calc R . .
C12 C 0.2828(14) 1.0261(15) 0.4456(14) 0.042(7) Uani 1 1 d . . .
H12A H 0.2792 0.9864 0.4181 0.050 Uiso 1 1 calc R . .
C13 C 0.2380(11) 1.0840(15) 0.4365(13) 0.045(7) Uani 1 1 d . . .
C14 C 0.1800(13) 1.0973(12) 0.3919(12) 0.029(5) Uani 1 1 d . . .
C15 C 0.0053(14) 1.0142(15) 0.2515(13) 0.040(7) Uani 1 1 d . . .
H15A H -0.0281 0.9776 0.2495 0.048 Uiso 1 1 calc R . .
C16 C -0.0011(15) 1.0655(15) 0.2072(14) 0.042(7) Uani 1 1 d . . .
H16A H -0.0388 1.0669 0.1756 0.051 Uiso 1 1 calc R . .
C17 C 0.0520(14) 1.1171(14) 0.2109(13) 0.038(7) Uani 1 1 d . . .
C18 C 0.1043(15) 1.1150(15) 0.2577(13) 0.043(7) Uani 1 1 d . . .
H18A H 0.1398 1.1492 0.2593 0.051 Uiso 1 1 calc R . .
C19 C 0.1063(14) 1.0623(14) 0.3040(12) 0.034(7) Uani 1 1 d . . .
C20 C 0.0524(17) 1.1725(16) 0.1631(14) 0.060(9) Uani 1 1 d . . .
H20J H 0.0131 1.1657 0.1315 0.091 Uiso 1 1 calc R . .
H20K H 0.0935 1.1676 0.1452 0.091 Uiso 1 1 calc R . .
H20L H 0.0509 1.2210 0.1809 0.091 Uiso 1 1 calc R . .
N1A N 0.0558(12) 1.2724(11) 0.3028(11) 0.042(6) Uani 1 1 d . . .
N2A N -0.0599(12) 1.2482(12) 0.2592(10) 0.041(6) Uani 1 1 d . . .
N3A N -0.0329(11) 1.1589(12) 0.3419(11) 0.035(5) Uani 1 1 d . . .
N4A N -0.0431(11) 1.0528(10) 0.3989(10) 0.029(5) Uani 1 1 d . . .
N5A N 0.0592(10) 1.0115(11) 0.4445(10) 0.036(5) Uani 1 1 d . . .
C1A C 0.1111(15) 1.3134(16) 0.3041(14) 0.048(8) Uani 1 1 d . . .
H1AA H 0.1511 1.2991 0.3301 0.057 Uiso 1 1 calc R . .
C2A C 0.1127(17) 1.3755(16) 0.2695(12) 0.052(8) Uani 1 1 d . . .
H2AA H 0.1526 1.4032 0.2706 0.062 Uiso 1 1 calc R . .
C3A C 0.052(2) 1.3953(17) 0.2329(17) 0.070(11) Uani 1 1 d . . .
C4A C -0.0015(16) 1.3513(16) 0.2341(13) 0.043(7) Uani 1 1 d . . .
H4AA H -0.0426 1.3646 0.2094 0.051 Uiso 1 1 calc R . .
C5A C -0.0014(16) 1.2895(15) 0.2677(13) 0.042(7) Uani 1 1 d . . .
C6A C 0.0513(17) 1.4651(15) 0.1991(15) 0.066(9) Uani 1 1 d . . .
H6AA H 0.0961 1.4872 0.2067 0.099 Uiso 1 1 calc R . .
H6AB H 0.0188 1.4981 0.2129 0.099 Uiso 1 1 calc R . .
H6AC H 0.0384 1.4560 0.1555 0.099 Uiso 1 1 calc R . .
C7A C -0.0658(15) 1.1893(14) 0.2911(13) 0.038(7) Uani 1 1 d . . .
C8A C -0.1257(13) 1.1425(15) 0.2696(12) 0.035(6) Uani 1 1 d . . .
C9A C -0.1732(14) 1.1452(18) 0.2204(14) 0.054(8) Uani 1 1 d . . .
H9AA H -0.1772 1.1853 0.1934 0.065 Uiso 1 1 calc R . .
C10A C -0.2189(14) 1.0825(16) 0.2104(14) 0.047(7) Uani 1 1 d . . .
H10B H -0.2509 1.0801 0.1742 0.056 Uiso 1 1 calc R . .
C11A C -0.2165(16) 1.0326(17) 0.2481(14) 0.047(7) Uani 1 1 d . . .
H11B H -0.2493 0.9952 0.2416 0.057 Uiso 1 1 calc R . .
C12A C -0.1657(14) 1.0299(16) 0.3013(12) 0.047(7) Uani 1 1 d . . .
H12B H -0.1633 0.9910 0.3294 0.056 Uiso 1 1 calc R . .
C13A C -0.1217(13) 1.0853(13) 0.3092(10) 0.032(6) Uani 1 1 d . . .
C14A C -0.0611(14) 1.0969(14) 0.3565(13) 0.036(7) Uani 1 1 d . . .
C15A C 0.1087(14) 1.0159(14) 0.4918(12) 0.033(6) Uani 1 1 d . . .
H15B H 0.1439 0.9813 0.4941 0.040 Uiso 1 1 calc R . .
C16A C 0.1127(14) 1.0658(14) 0.5366(13) 0.039(7) Uani 1 1 d . . .
H16B H 0.1499 1.0653 0.5687 0.047 Uiso 1 1 calc R . .
C17A C 0.0629(16) 1.1177(14) 0.5361(13) 0.040(7) Uani 1 1 d . . .
C18A C 0.0089(14) 1.1137(14) 0.4880(13) 0.035(6) Uani 1 1 d . . .
H18B H -0.0273 1.1471 0.4852 0.042 Uiso 1 1 calc R . .
C19A C 0.0094(13) 1.0605(14) 0.4451(13) 0.033(6) Uani 1 1 d . . .
C20A C 0.0665(16) 1.1751(15) 0.5840(13) 0.048(8) Uani 1 1 d . . .
H20A H 0.0276 1.2073 0.5748 0.071 Uiso 1 1 calc R . .
H20B H 0.1079 1.2032 0.5849 0.071 Uiso 1 1 calc R . .
H20C H 0.0665 1.1522 0.6236 0.071 Uiso 1 1 calc R . .
Zn2 Zn 0.0577(4) 0.94709(6) 0.3729(4) 0.0302(3) Uani 1 1 d . . .
Zn3 Zn 0.0582(4) 0.70173(6) 0.3728(4) 0.0392(4) Uani 1 1 d . . .
N1' N -0.0146(13) 0.6302(13) 0.3619(11) 0.049(7) Uani 1 1 d . . .
N2' N -0.0469(13) 0.6428(12) 0.4614(12) 0.044(6) Uani 1 1 d . . .
N3' N 0.0399(11) 0.7341(11) 0.4498(11) 0.036(5) Uani 1 1 d . . .
N4' N 0.1067(11) 0.8424(12) 0.4771(11) 0.035(5) Uani 1 1 d . . .
N5' N 0.1378(11) 0.8801(11) 0.3860(10) 0.035(5) Uani 1 1 d . . .
C1' C -0.0250(16) 0.5875(16) 0.3105(13) 0.052(8) Uani 1 1 d . . .
H1'A H -0.0064 0.6045 0.2766 0.063 Uiso 1 1 calc R . .
C2' C -0.0584(16) 0.5252(15) 0.3035(15) 0.053(8) Uani 1 1 d . . .
H2'A H -0.0623 0.4990 0.2665 0.064 Uiso 1 1 calc R . .
C3' C -0.0876(16) 0.4990(16) 0.3520(14) 0.049(8) Uani 1 1 d . . .
C4' C -0.0816(13) 0.5391(15) 0.4059(14) 0.044(7) Uani 1 1 d . . .
H4'A H -0.1018 0.5226 0.4391 0.053 Uiso 1 1 calc R . .
C5' C -0.0452(15) 0.6043(15) 0.4098(14) 0.044(7) Uani 1 1 d . . .
C6' C -0.1263(12) 0.4282(13) 0.3471(14) 0.057(8) Uani 1 1 d . . .
H6'A H -0.1247 0.4060 0.3075 0.085 Uiso 1 1 calc R . .
H6'B H -0.1732 0.4377 0.3512 0.085 Uiso 1 1 calc R . .
H6'C H -0.1062 0.3952 0.3794 0.085 Uiso 1 1 calc R . .
C7' C -0.0122(14) 0.7014(14) 0.4769(14) 0.043(8) Uani 1 1 d . . .
C8' C -0.0214(16) 0.7429(15) 0.5312(13) 0.042(7) Uani 1 1 d . . .
C9' C -0.0635(14) 0.7326(14) 0.5737(13) 0.046(7) Uani 1 1 d . . .
H9'A H -0.0947 0.6937 0.5701 0.055 Uiso 1 1 calc R . .
C10' C -0.0586(16) 0.7795(16) 0.6200(13) 0.062(9) Uani 1 1 d . . .
H10C H -0.0859 0.7721 0.6503 0.075 Uiso 1 1 calc R . .
C11' C -0.0151(16) 0.8386(17) 0.6255(13) 0.051(9) Uani 1 1 d . . .
H11C H -0.0153 0.8717 0.6581 0.061 Uiso 1 1 calc R . .
C12' C 0.0285(16) 0.8499(17) 0.5844(13) 0.046(8) Uani 1 1 d . . .
H12C H 0.0583 0.8901 0.5875 0.055 Uiso 1 1 calc R . .
C13' C 0.0259(14) 0.7995(15) 0.5388(13) 0.043(7) Uani 1 1 d . . .
C14' C 0.0646(14) 0.7959(12) 0.4871(13) 0.036(6) Uani 1 1 d . . .
C15' C 0.1789(14) 0.8758(14) 0.3443(14) 0.049(7) Uani 1 1 d . . .
H15C H 0.1717 0.9092 0.3115 0.059 Uiso 1 1 calc R . .
C16' C 0.2288(15) 0.8284(14) 0.3454(14) 0.040(7) Uani 1 1 d . . .
H16C H 0.2549 0.8276 0.3136 0.048 Uiso 1 1 calc R . .
C17' C 0.2429(15) 0.7780(14) 0.3956(15) 0.051(8) Uani 1 1 d . . .
C18' C 0.1962(16) 0.7811(15) 0.4380(15) 0.039(8) Uani 1 1 d . . .
H18C H 0.1997 0.7477 0.4707 0.047 Uiso 1 1 calc R . .
C19' C 0.1471(13) 0.8320(15) 0.4309(13) 0.037(6) Uani 1 1 d . . .
C20' C 0.3005(19) 0.7269(17) 0.3993(18) 0.076(11) Uani 1 1 d . . .
H20D H 0.3019 0.6959 0.4351 0.114 Uiso 1 1 calc R . .
H20E H 0.3425 0.7545 0.4024 0.114 Uiso 1 1 calc R . .
H20F H 0.2951 0.6967 0.3627 0.114 Uiso 1 1 calc R . .
N1B N 0.1348(11) 0.6260(12) 0.3861(11) 0.041(6) Uani 1 1 d . . .
N2B N 0.1603(13) 0.6459(12) 0.2870(11) 0.044(6) Uani 1 1 d . . .
N3B N 0.0779(11) 0.7372(12) 0.2958(10) 0.036(5) Uani 1 1 d . . .
N4B N 0.0085(13) 0.8403(12) 0.2709(11) 0.044(6) Uani 1 1 d . . .
N5B N -0.0206(12) 0.8796(12) 0.3619(11) 0.032(5) Uani 1 1 d . . .
C1B C 0.1408(17) 0.5883(14) 0.4364(16) 0.057(9) Uani 1 1 d . . .
H1BA H 0.1203 0.6060 0.4690 0.068 Uiso 1 1 calc R . .
C2B C 0.1758(14) 0.5239(16) 0.4437(15) 0.050(8) Uani 1 1 d . . .
H2BA H 0.1804 0.4981 0.4810 0.059 Uiso 1 1 calc R . .
C3B C 0.2037(14) 0.4978(15) 0.3962(14) 0.046(8) Uani 1 1 d . . .
C4B C 0.1973(14) 0.5388(12) 0.3451(14) 0.047(8) Uani 1 1 d . . .
H4BA H 0.2167 0.5221 0.3115 0.056 Uiso 1 1 calc R . .
C5B C 0.1630(14) 0.6049(15) 0.3405(15) 0.042(7) Uani 1 1 d . . .
C6B C 0.2428(16) 0.4282(16) 0.4042(13) 0.071(10) Uani 1 1 d . . .
H6BA H 0.2612 0.4176 0.3671 0.107 Uiso 1 1 calc R . .
H6BB H 0.2131 0.3886 0.4124 0.107 Uiso 1 1 calc R . .
H6BC H 0.2798 0.4331 0.4384 0.107 Uiso 1 1 calc R . .
C7B C 0.1243(14) 0.7026(14) 0.2704(12) 0.036(7) Uani 1 1 d . . .
C8B C 0.1338(15) 0.7427(17) 0.2158(13) 0.041(7) Uani 1 1 d . . .
C9B C 0.1769(17) 0.7309(19) 0.1753(15) 0.064(9) Uani 1 1 d . . .
H9BA H 0.2069 0.6908 0.1793 0.076 Uiso 1 1 calc R . .
C10B C 0.1744(15) 0.7825(17) 0.1260(13) 0.051(8) Uani 1 1 d . . .
H10D H 0.2047 0.7782 0.0977 0.061 Uiso 1 1 calc R . .
C11B C 0.1287(16) 0.8371(18) 0.1205(14) 0.060(8) Uani 1 1 d . . .
H11D H 0.1248 0.8686 0.0865 0.072 Uiso 1 1 calc R . .
C12B C 0.0876(17) 0.8475(15) 0.1640(14) 0.050(8) Uani 1 1 d . . .
H12D H 0.0569 0.8869 0.1606 0.060 Uiso 1 1 calc R . .
C13B C 0.0917(14) 0.8008(14) 0.2112(12) 0.035(6) Uani 1 1 d . . .
C14B C 0.0562(15) 0.7936(15) 0.2628(12) 0.037(6) Uani 1 1 d . . .
C15B C -0.0622(11) 0.8780(14) 0.4033(11) 0.028(6) Uani 1 1 d . . .
H15D H -0.0559 0.9112 0.4363 0.033 Uiso 1 1 calc R . .
C16B C -0.1148(14) 0.8274(15) 0.3978(14) 0.043(7) Uani 1 1 d . . .
H16D H -0.1442 0.8274 0.4270 0.051 Uiso 1 1 calc R . .
C17B C -0.1245(13) 0.7793(15) 0.3526(13) 0.037(7) Uani 1 1 d . . .
C18B C -0.0832(14) 0.7818(14) 0.3097(13) 0.044(7) Uani 1 1 d . . .
H18D H -0.0905 0.7494 0.2762 0.052 Uiso 1 1 calc R . .
C19B C -0.0296(14) 0.8322(14) 0.3146(13) 0.034(7) Uani 1 1 d . . .
C20B C -0.1808(13) 0.7240(17) 0.3492(15) 0.057(8) Uani 1 1 d . . .
H20G H -0.2062 0.7325 0.3824 0.086 Uiso 1 1 calc R . .
H20H H -0.1617 0.6750 0.3526 0.086 Uiso 1 1 calc R . .
H20I H -0.2108 0.7289 0.3102 0.086 Uiso 1 1 calc R . .
O1 O 0.056(2) 0.4489(11) 0.3644(17) 0.042(7) Uiso 0.40 1 d PD . .
H1J H 0.076(8) 0.454(9) 0.331(5) 0.100 Uiso 1 1 d D . .
H1I H 0.049(11) 0.401(3) 0.369(10) 0.100 Uiso 1 1 d D . .
Cl1 Cl 0.3276(6) 0.9132(7) 0.0466(6) 0.105(4) Uani 1 1 d . . .
O2 O 0.400(2) 0.647(3) 0.078(3) 0.059(13) Uani 0.35 1 d PD . .
H2I H 0.363(8) 0.654(13) 0.104(11) 0.100 Uiso 1 1 d D . .
H2J H 0.403(11) 0.692(12) 0.058(13) 0.100 Uiso 1 1 d D . .
O2A O 0.377(3) 0.710(3) 0.077(2) 0.084(17) Uiso 0.35 1 d P . .
O2B O 0.382(3) 0.585(3) 0.118(3) 0.090(18) Uiso 0.30 1 d P . .
Cl2 Cl 0.2914(8) 0.4217(6) 0.1998(7) 0.063(3) Uani 0.70 1 d P . .
Cl2A Cl 0.263(4) 0.363(4) 0.1990(19) 0.31(6) Uani 0.30 1 d P . .
O3 O 0.230(3) 0.157(3) 0.183(4) 0.10(2) Uani 0.40 1 d PD . .
H3I H 0.245(10) 0.206(7) 0.189(13) 0.100 Uiso 1 1 d D . .
H3J H 0.269(13) 0.126(12) 0.169(12) 0.100 Uiso 1 1 d D . .
O3A O 0.204(3) 0.241(3) 0.212(2) 0.041(12) Uiso 0.20 1 d P . .
O3B O 0.229(3) 0.232(3) 0.177(3) 0.042(13) Uiso 0.20 1 d P . .
O3C O 0.280(4) 0.171(4) 0.201(4) 0.041(17) Uiso 0.15 1 d P . .
O4A O 0.326(2) 0.112(3) 0.116(2) 0.037(11) Uiso 0.30 1 d P . .
O4 O 0.381(3) 0.091(3) 0.163(2) 0.055(15) Uiso 0.30 1 d PD . .
H4I H 0.369(10) 0.044(3) 0.165(9) 0.100 Uiso 1 1 d D . .
H4J H 0.359(10) 0.115(8) 0.189(8) 0.100 Uiso 1 1 d D . .
O4B O 0.239(6) 0.061(6) 0.104(6) 0.04(3) Uiso 0.10 1 d P . .
O4C O 0.325(4) 0.083(5) 0.103(4) 0.08(2) Uiso 0.20 1 d P . .
O5 O 0.298(3) 0.606(3) 0.123(2) 0.075(15) Uiso 0.40 1 d PD . .
H5I H 0.319(10) 0.597(11) 0.162(5) 0.100 Uiso 1 1 d D . .
H5J H 0.296(11) 0.563(6) 0.102(8) 0.100 Uiso 1 1 d D . .
O5A O 0.228(4) 0.585(4) 0.092(4) 0.05(2) Uiso 0.20 1 d P . .
O5B O 0.361(4) 0.549(4) 0.166(4) 0.023(18) Uiso 0.10 1 d P . .
O5C O 0.288(4) 0.673(4) 0.198(4) 0.10(3) Uiso 0.20 1 d P . .
O6A O 0.274(2) 0.923(3) 0.069(2) 0.088 Uiso 0.40 1 d P . .
O6 O 0.3383(16) 0.9753(16) 0.0876(14) 0.092 Uiso 0.60 1 d P . .
O7A O 0.3766(18) 0.922(2) 0.0914(15) 0.072(9) Uiso 0.60 1 d P . .
O7 O 0.398(2) 0.876(2) 0.0827(18) 0.066(10) Uiso 0.40 1 d P . .
O8 O 0.3435(10) 0.9213(10) -0.0104(9) 0.072(5) Uiso 1 1 d . . .
O9 O 0.2772(13) 0.8605(13) 0.0443(13) 0.110(8) Uiso 1 1 d . . .
O10 O 0.3395(16) 0.4732(18) 0.1784(14) 0.070(8) Uiso 0.50 1 d P . .
O10A O 0.3224(19) 0.502(2) 0.1921(18) 0.092 Uiso 0.50 1 d P . .
O11 O 0.244(3) 0.395(3) 0.159(2) 0.087(14) Uiso 0.50 1 d P . .
O11A O 0.224(3) 0.413(3) 0.165(2) 0.099 Uiso 0.50 1 d P . .
O12 O 0.325(2) 0.343(2) 0.203(2) 0.094 Uiso 0.50 1 d P . .
O12A O 0.3443(15) 0.3837(17) 0.1901(14) 0.054(7) Uiso 0.50 1 d P . .
O13 O 0.2821(10) 0.4365(9) 0.2582(9) 0.072(5) Uiso 1 1 d . . .

loop_
_atom_site_aniso_label
_atom_site_aniso_U_11
_atom_site_aniso_U_22
_atom_site_aniso_U_33
_atom_site_aniso_U_23
_atom_site_aniso_U_13
_atom_site_aniso_U_12
Zn1 0.0384(8) 0.0353(7) 0.0377(8) -0.001(2) 0.0079(6) 0.000(2)
N1 0.031(13) 0.048(13) 0.036(11) 0.010(9) 0.007(9) -0.002(10)
N2 0.027(10) 0.057(14) 0.048(13) -0.018(11) 0.008(9) -0.008(9)
N3 0.051(14) 0.027(11) 0.040(12) -0.011(9) 0.015(10) -0.004(9)
N4 0.040(13) 0.032(11) 0.040(12) 0.003(9) -0.006(10) -0.012(9)
N5 0.035(12) 0.030(12) 0.019(9) 0.013(8) 0.004(8) -0.002(9)
C1 0.06(2) 0.06(2) 0.05(2) 0.004(16) -0.002(17) 0.009(18)
C2 0.08(2) 0.038(17) 0.08(2) 0.018(16) 0.013(19) 0.006(15)
C3 0.08(2) 0.027(15) 0.041(16) -0.005(12) 0.032(15) 0.007(14)
C4 0.10(2) 0.040(16) 0.048(19) 0.000(13) 0.032(17) -0.020(15)
C5 0.041(16) 0.044(18) 0.042(17) -0.002(13) 0.019(13) -0.001(13)
C6 0.16(3) 0.031(14) 0.054(18) 0.001(12) 0.036(19) 0.016(18)
C7 0.039(15) 0.050(17) 0.025(14) -0.004(12) 0.012(11) 0.002(12)
C8 0.043(16) 0.053(18) 0.043(18) 0.006(14) 0.014(14) 0.002(14)
C9 0.034(14) 0.049(16) 0.040(16) 0.003(12) -0.016(12) 0.002(12)
C10 0.047(17) 0.052(15) 0.043(15) -0.005(12) 0.006(13) -0.008(13)
C11 0.037(18) 0.08(2) 0.05(2) 0.017(17) 0.008(15) -0.008(15)
C12 0.030(15) 0.038(14) 0.059(19) 0.010(13) 0.012(13) 0.006(12)
C13 0.013(11) 0.053(16) 0.066(18) 0.002(14) -0.004(11) -0.012(11)
C14 0.037(13) 0.023(14) 0.029(13) 0.001(10) 0.009(10) -0.004(10)
C15 0.044(15) 0.030(16) 0.044(16) -0.001(12) 0.004(13) 0.003(12)
C16 0.051(16) 0.041(16) 0.037(16) 0.002(12) 0.013(12) -0.001(12)
C17 0.055(17) 0.024(15) 0.036(15) -0.002(12) 0.008(13) 0.007(13)
C18 0.058(18) 0.041(15) 0.038(16) 0.008(12) 0.034(14) -0.001(13)
C19 0.042(16) 0.039(14) 0.025(13) 0.007(10) 0.017(12) -0.005(12)
C20 0.08(2) 0.049(18) 0.053(19) 0.013(14) 0.005(17) 0.000(16)
N1A 0.054(14) 0.026(11) 0.046(12) 0.011(9) 0.003(10) -0.014(9)
N2A 0.052(13) 0.037(12) 0.035(12) 0.000(9) 0.008(10) 0.008(10)
N3A 0.022(10) 0.049(14) 0.034(12) -0.002(10) 0.007(8) -0.003(9)
N4A 0.032(11) 0.034(10) 0.024(11) 0.002(8) 0.013(9) -0.002(8)
N5A 0.026(11) 0.036(12) 0.046(13) 0.016(9) 0.006(9) 0.004(9)
C1A 0.049(17) 0.046(18) 0.050(19) 0.007(14) 0.016(14) -0.016(14)
C2A 0.07(2) 0.056(19) 0.035(13) 0.006(12) 0.026(14) -0.024(15)
C3A 0.10(3) 0.05(2) 0.07(2) -0.008(17) 0.03(2) 0.00(2)
C4A 0.043(16) 0.041(17) 0.044(15) 0.005(12) 0.007(12) 0.005(13)
C5A 0.05(2) 0.039(16) 0.030(14) 0.009(12) 0.004(13) 0.011(14)
C6A 0.09(2) 0.058(17) 0.057(17) 0.020(14) 0.043(16) 0.002(16)
C7A 0.049(18) 0.031(14) 0.036(16) -0.001(12) 0.012(13) 0.015(13)
C8A 0.030(14) 0.049(18) 0.027(14) 0.002(12) 0.005(11) 0.008(13)
C9A 0.041(16) 0.08(2) 0.041(14) 0.016(14) 0.021(13) 0.017(15)
C10A 0.041(14) 0.053(15) 0.041(16) -0.007(12) -0.006(11) -0.011(11)
C11A 0.047(18) 0.045(15) 0.049(17) -0.005(14) 0.005(14) -0.010(13)
C12A 0.044(16) 0.066(19) 0.032(13) 0.004(13) 0.013(12) 0.007(15)
C13A 0.052(15) 0.031(13) 0.018(10) -0.003(9) 0.019(10) 0.000(11)
C14A 0.030(15) 0.040(16) 0.041(16) -0.004(13) 0.014(13) 0.008(12)
C15A 0.033(15) 0.044(15) 0.026(13) -0.001(11) 0.011(11) -0.001(12)
C16A 0.032(14) 0.053(16) 0.026(14) -0.001(11) -0.013(10) 0.000(11)
C17A 0.05(2) 0.041(15) 0.032(16) -0.004(12) 0.011(15) 0.003(14)
C18A 0.032(14) 0.030(14) 0.043(16) 0.001(12) 0.003(12) 0.001(11)
C19A 0.032(14) 0.030(13) 0.037(15) 0.011(10) 0.004(11) -0.006(10)
C20A 0.08(2) 0.039(15) 0.031(17) -0.008(12) 0.014(15) -0.006(14)
Zn2 0.0329(7) 0.0300(6) 0.0286(6) -0.0005(18) 0.0075(5) -0.0012(18)
Zn3 0.0481(8) 0.0331(7) 0.0415(8) 0.002(2) 0.0229(6) 0.001(2)
N1' 0.078(17) 0.037(13) 0.040(13) 0.006(11) 0.033(12) 0.004(12)
N2' 0.053(14) 0.034(14) 0.050(15) -0.012(11) 0.025(12) -0.005(11)
N3' 0.042(13) 0.026(11) 0.044(13) 0.006(10) 0.022(10) 0.000(10)
N4' 0.031(11) 0.037(13) 0.040(13) 0.010(10) 0.012(10) 0.004(10)
N5' 0.037(11) 0.035(13) 0.036(13) 0.001(10) 0.015(10) -0.005(10)
C1' 0.08(2) 0.05(2) 0.030(14) -0.006(13) 0.021(14) -0.030(16)
C2' 0.07(2) 0.038(15) 0.060(19) -0.013(13) 0.039(16) -0.013(14)
C3' 0.055(19) 0.035(18) 0.059(19) 0.012(14) 0.017(15) -0.005(14)
C4' 0.025(13) 0.061(17) 0.044(15) -0.004(12) 0.002(11) -0.006(11)
C5' 0.050(17) 0.046(16) 0.043(15) -0.001(12) 0.028(13) -0.009(13)
C6' 0.031(13) 0.042(14) 0.09(2) -0.014(12) -0.008(12) -0.008(10)
C7' 0.045(17) 0.034(16) 0.053(19) 0.022(13) 0.020(14) 0.005(12)
C8' 0.053(18) 0.045(16) 0.033(16) 0.012(12) 0.022(14) 0.014(14)
C9' 0.060(16) 0.043(13) 0.044(15) 0.005(12) 0.039(13) 0.004(12)
C10' 0.08(2) 0.076(19) 0.042(17) 0.021(14) 0.044(15) 0.031(16)
C11' 0.07(2) 0.057(19) 0.031(16) 0.009(13) 0.029(15) 0.007(16)
C12' 0.055(17) 0.051(19) 0.031(15) 0.000(13) 0.004(13) 0.017(14)
C13' 0.039(17) 0.050(18) 0.045(15) 0.003(12) 0.017(13) 0.015(13)
C14' 0.042(15) 0.019(12) 0.046(15) -0.006(10) 0.005(12) 0.012(10)
C15' 0.057(17) 0.033(13) 0.064(18) 0.006(12) 0.031(14) 0.008(12)
C16' 0.038(17) 0.031(14) 0.056(18) -0.003(12) 0.021(14) 0.004(12)
C17' 0.055(17) 0.032(15) 0.07(2) -0.002(13) 0.019(14) -0.004(12)
C18' 0.05(2) 0.028(16) 0.042(19) 0.000(13) 0.014(16) 0.013(14)
C19' 0.033(14) 0.043(15) 0.038(15) 0.002(12) 0.018(12) 0.005(11)
C20' 0.10(3) 0.049(18) 0.09(3) 0.010(18) 0.03(2) 0.025(17)
N1B 0.039(11) 0.038(13) 0.052(15) 0.005(11) 0.022(11) 0.012(10)
N2B 0.051(14) 0.036(12) 0.050(14) -0.014(10) 0.025(12) -0.002(11)
N3B 0.033(13) 0.043(13) 0.034(12) 0.004(10) 0.008(10) -0.006(10)
N4B 0.062(16) 0.043(13) 0.030(13) 0.003(10) 0.015(12) -0.009(12)
N5B 0.036(13) 0.028(12) 0.033(13) 0.007(10) 0.007(11) -0.001(10)
C1B 0.06(2) 0.041(14) 0.08(2) -0.001(14) 0.036(18) -0.008(14)
C2B 0.049(17) 0.038(18) 0.058(18) -0.013(14) -0.004(14) 0.006(13)
C3B 0.037(16) 0.042(15) 0.06(2) -0.004(14) 0.020(15) -0.008(12)
C4B 0.058(17) 0.021(12) 0.072(19) -0.016(11) 0.043(15) -0.005(11)
C5B 0.041(15) 0.035(15) 0.052(17) -0.010(13) 0.015(13) -0.010(12)
C6B 0.11(2) 0.064(19) 0.056(17) -0.012(14) 0.053(16) 0.030(17)
C7B 0.038(15) 0.040(16) 0.035(14) -0.004(11) 0.020(12) -0.014(12)
C8B 0.042(16) 0.049(19) 0.035(16) -0.003(13) 0.009(13) -0.011(14)
C9B 0.06(2) 0.08(2) 0.048(18) -0.015(16) 0.003(15) -0.021(17)
C10B 0.038(17) 0.08(2) 0.038(16) 0.001(14) 0.005(12) -0.010(15)
C11B 0.056(18) 0.09(2) 0.036(17) 0.016(14) -0.004(13) -0.017(16)
C12B 0.055(19) 0.047(16) 0.05(2) 0.005(13) 0.022(16) -0.011(14)
C13B 0.042(15) 0.035(16) 0.027(14) -0.009(11) 0.006(12) -0.016(12)
C14B 0.041(15) 0.050(17) 0.023(12) -0.014(11) 0.011(11) -0.006(12)
C15B 0.025(12) 0.037(15) 0.018(11) 0.004(10) -0.005(9) 0.001(10)
C16B 0.046(16) 0.046(18) 0.039(17) 0.007(14) 0.017(13) 0.001(13)
C17B 0.025(13) 0.044(17) 0.044(17) 0.001(13) 0.007(12) -0.011(11)
C18B 0.050(17) 0.039(16) 0.040(15) -0.012(11) 0.003(13) -0.009(12)
C19B 0.046(16) 0.022(13) 0.031(15) -0.003(11) 0.000(13) 0.003(11)
C20B 0.031(13) 0.07(2) 0.069(19) 0.007(15) 0.004(12) -0.020(13)
Cl1 0.090(7) 0.183(11) 0.044(5) -0.003(7) 0.015(5) -0.054(8)
O2 0.04(2) 0.06(3) 0.08(3) -0.01(2) 0.03(2) 0.01(2)
Cl2 0.089(9) 0.067(5) 0.035(5) 0.003(4) 0.016(6) 0.003(6)
Cl2A 0.39(10) 0.46(11) 0.07(2) 0.03(5) 0.02(4) 0.39(10)
O3 0.04(3) 0.08(4) 0.19(6) 0.05(4) 0.06(4) 0.01(3)

loop_
_atom_type_symbol
_atom_type_description
_atom_type_scat_dispersion_real
_atom_type_scat_dispersion_imag
_atom_type_scat_source
C C 0.0033 0.0016 'International Tables Vol C Tables 4.2.6.8 and 6.1.1.4'
H H 0.0000 0.0000 'International Tables Vol C Tables 4.2.6.8 and 6.1.1.4'
N N 0.0061 0.0033 'International Tables Vol C Tables 4.2.6.8 and 6.1.1.4'
O O 0.0106 0.0060 'International Tables Vol C Tables 4.2.6.8 and 6.1.1.4'
Cl Cl 0.1484 0.1585 'International Tables Vol C Tables 4.2.6.8 and 6.1.1.4'
Zn Zn 0.2839 1.4301 'International Tables Vol C Tables 4.2.6.8 and 6.1.1.4'

loop_
_geom_angle_atom_site_label_1
_geom_angle_atom_site_label_2
_geom_angle_atom_site_label_3
_geom_angle
_geom_angle_site_symmetry_1
_geom_angle_site_symmetry_3
_geom_angle_publ_flag
N3 Zn1 N3A 136.7(4) . . ?
N3 Zn1 N1 94.8(9) . . ?
N3A Zn1 N1 113.7(9) . . ?
N3 Zn1 N1A 115.3(10) . . ?
N3A Zn1 N1A 94.1(9) . . ?
N1 Zn1 N1A 96.1(4) . . ?
C1 N1 C5 117(3) . . ?
C1 N1 Zn1 119(2) . . ?
C5 N1 Zn1 122.9(18) . . ?
C7 N2 C5 131(3) . . ?
C14 N3 C7 102(2) . . ?
C14 N3 Zn1 134.5(17) . . ?
C7 N3 Zn1 122.8(16) . . ?
C14 N3 C19A 93.4(13) . . ?
C7 N3 C19A 110.1(15) . . ?
Zn1 N3 C19A 66.1(8) . . ?
C14 N3 C18A 110.5(14) . . ?
C7 N3 C18A 92.4(14) . . ?
Zn1 N3 C18A 64.2(7) . . ?
C19A N3 C18A 22.0(6) . . ?
C14 N4 C19 118(2) . . ?
C19 N5 C15 121(2) . . ?
C19 N5 Zn2 115.8(17) . . ?
C15 N5 Zn2 122.3(17) . . ?
C19 N5 C14A 102.6(17) . . ?
C15 N5 C14A 76.9(15) . . ?
Zn2 N5 C14A 82.6(8) . . ?
C2 C1 N1 123(3) . . ?
C2 C1 H1A 118.1 . . ?
N1 C1 H1A 119.0 . . ?
C1 C2 C3 123(3) . . ?
C1 C2 H2A 119.0 . . ?
C3 C2 H2A 118.4 . . ?
C2 C3 C4 119(2) . . ?
C2 C3 C6 123(3) . . ?
C4 C3 C6 117(3) . . ?
C3 C4 C5 114(3) . . ?
C3 C4 H4A 122.5 . . ?
C5 C4 H4A 123.1 . . ?
N1 C5 N2 122(2) . . ?
N1 C5 C4 124(3) . . ?
N2 C5 C4 115(3) . . ?
C3 C6 H6A 109.2 . . ?
C3 C6 H6B 109.8 . . ?
H6A C6 H6B 109.5 . . ?
C3 C6 H6C 109.5 . . ?
H6A C6 H6C 109.5 . . ?
H6B C6 H6C 109.5 . . ?
N2 C7 N3 125(2) . . ?
N2 C7 C8 124(3) . . ?
N3 C7 C8 111(2) . . ?
N2 C7 C17A 79.3(16) . . ?
N3 C7 C17A 85.2(14) . . ?
C8 C7 C17A 100.5(17) . . ?
C13 C8 C9 121(3) . . ?
C13 C8 C7 109(3) . . ?
C9 C8 C7 130(3) . . ?
C13 C8 C16A 89.8(16) . . ?
C9 C8 C16A 100.5(18) . . ?
C7 C8 C16A 77.2(16) . . ?
C10 C9 C8 117(3) . . ?
C10 C9 H9A 121.4 . . ?
C8 C9 H9A 121.7 . . ?
C9 C10 C11 123(3) . . ?
C9 C10 H10A 118.7 . . ?
C11 C10 H10A 118.5 . . ?
C12 C11 C10 118(3) . . ?
C12 C11 H11A 120.4 . . ?
C10 C11 H11A 121.2 . . ?
C11 C12 C13 118(3) . . ?
C11 C12 H12A 121.1 . . ?
C13 C12 H12A 121.3 . . ?
C12 C13 C8 123(3) . . ?
C12 C13 C14 132(3) . . ?
C8 C13 C14 105(2) . . ?
C12 C13 C15A 100.7(17) . . ?
C8 C13 C15A 89.1(16) . . ?
C14 C13 C15A 73.6(14) . . ?
N4 C14 C13 119(2) . . ?
N4 C14 N3 128(2) . . ?
C13 C14 N3 113(2) . . ?
N4 C14 N5A 78.4(14) . . ?
C13 C14 N5A 103.9(15) . . ?
N3 C14 N5A 83.8(13) . . ?
C16 C15 N5 123(3) . . ?
C16 C15 C13A 91.1(17) . . ?
N5 C15 C13A 104.7(16) . . ?
C16 C15 H15A 118.7 . . ?
N5 C15 H15A 118.1 . . ?
C13A C15 H15A 75.0 . . ?
C15 C16 C17 116(3) . . ?
C15 C16 C8A 89.0(17) . . ?
C17 C16 C8A 107.3(17) . . ?
C15 C16 H16A 122.1 . . ?
C17 C16 H16A 121.8 . . ?
C8A C16 H16A 72.2 . . ?
C18 C17 C16 120(3) . . ?
C18 C17 C20 119(3) . . ?
C16 C17 C20 121(3) . . ?
C18 C17 C7A 97.2(17) . . ?
C16 C17 C7A 73.4(16) . . ?
C20 C17 C7A 101.0(17) . . ?
C17 C18 C19 121(3) . . ?
C17 C18 N3A 80.4(16) . . ?
C19 C18 N3A 73.3(15) . . ?
C17 C18 H18A 119.9 . . ?
C19 C18 H18A 119.5 . . ?
N3A C18 H18A 116.8 . . ?
N5 C19 N4 115(2) . . ?
N5 C19 C18 118(3) . . ?
N4 C19 C18 125(2) . . ?
N5 C19 N3A 76.3(15) . . ?
N4 C19 N3A 119.9(17) . . ?
C18 C19 N3A 84.2(16) . . ?
C17 C20 H20J 109.4 . . ?
C17 C20 H20K 109.3 . . ?
H20J C20 H20K 109.5 . . ?
C17 C20 H20L 109.8 . . ?
H20J C20 H20L 109.5 . . ?
H20K C20 H20L 109.5 . . ?
C5A N1A C1A 121(3) . . ?
C5A N1A Zn1 121.0(18) . . ?
C1A N1A Zn1 116(2) . . ?
C7A N2A C5A 122(3) . . ?
C14A N3A C7A 113(2) . . ?
C14A N3A Zn1 129.2(19) . . ?
C7A N3A Zn1 116.3(19) . . ?
C14A N3A C19 90.7(15) . . ?
C7A N3A C19 108.1(16) . . ?
Zn1 N3A C19 63.1(7) . . ?
C14A N3A C18 108.7(16) . . ?
C7A N3A C18 88.3(15) . . ?
Zn1 N3A C18 62.1(7) . . ?
C19 N3A C18 22.5(6) . . ?
C14A N4A C19A 127(2) . . ?
C15A N5A C19A 114(2) . . ?
C15A N5A Zn2 125.8(18) . . ?
C19A N5A Zn2 119.6(18) . . ?
C15A N5A C14 75.5(14) . . ?
C19A N5A C14 106.1(15) . . ?
Zn2 N5A C14 85.2(8) . . ?
N1A C1A C2A 123(3) . . ?
N1A C1A H1AA 118.0 . . ?
C2A C1A H1AA 118.9 . . ?
C1A C2A C3A 117(3) . . ?
C1A C2A H2AA 121.3 . . ?
C3A C2A H2AA 122.2 . . ?
C4A C3A C2A 117(3) . . ?
C4A C3A C6A 125(4) . . ?
C2A C3A C6A 118(3) . . ?
C3A C4A C5A 125(3) . . ?
C3A C4A H4AA 117.6 . . ?
C5A C4A H4AA 117.1 . . ?
N1A C5A C4A 117(3) . . ?
N1A C5A N2A 126(2) . . ?
C4A C5A N2A 117(3) . . ?
C3A C6A H6AA 109.4 . . ?
C3A C6A H6AB 109.3 . . ?
H6AA C6A H6AB 109.5 . . ?
C3A C6A H6AC 109.7 . . ?
H6AA C6A H6AC 109.5 . . ?
H6AB C6A H6AC 109.5 . . ?
N2A C7A N3A 137(3) . . ?
N2A C7A C8A 116(3) . . ?
N3A C7A C8A 107(2) . . ?
N2A C7A C17 84.8(16) . . ?
N3A C7A C17 89.4(15) . . ?
C8A C7A C17 101.4(15) . . ?
C9A C8A C13A 121(3) . . ?
C9A C8A C7A 132(3) . . ?
C13A C8A C7A 106(2) . . ?
C9A C8A C16 99.1(17) . . ?
C13A C8A C16 88.4(15) . . ?
C7A C8A C16 76.0(14) . . ?
C8A C9A C10A 116(3) . . ?
C8A C9A H9AA 121.8 . . ?
C10A C9A H9AA 121.9 . . ?
C11A C10A C9A 122(3) . . ?
C11A C10A H10B 119.1 . . ?
C9A C10A H10B 119.3 . . ?
C10A C11A C12A 122(3) . . ?
C10A C11A H11B 118.6 . . ?
C12A C11A H11B 119.5 . . ?
C13A C12A C11A 117(3) . . ?
C13A C12A H12B 121.6 . . ?
C11A C12A H12B 121.7 . . ?
C12A C13A C8A 122(2) . . ?
C12A C13A C14A 130(2) . . ?
C8A C13A C14A 107(2) . . ?
C12A C13A C15 100.6(16) . . ?
C8A C13A C15 91.3(15) . . ?
C14A C13A C15 74.7(14) . . ?
N4A C14A N3A 131(3) . . ?
N4A C14A C13A 123(2) . . ?
N3A C14A C13A 106(2) . . ?
N4A C14A N5 81.2(15) . . ?
N3A C14A N5 86.7(15) . . ?
C13A C14A N5 102.8(15) . . ?
N5A C15A C16A 125(3) . . ?
N5A C15A C13 105.3(16) . . ?
C16A C15A C13 93.5(18) . . ?
N5A C15A H15B 117.8 . . ?
C16A C15A H15B 117.0 . . ?
C13 C15A H15B 67.4 . . ?
C15A C16A C17A 120(3) . . ?
C15A C16A C8 87.3(18) . . ?
C17A C16A C8 107.8(19) . . ?
C15A C16A H16B 119.6 . . ?
C17A C16A H16B 119.8 . . ?
C8 C16A H16B 78.0 . . ?
C16A C17A C18A 116(3) . . ?
C16A C17A C20A 122(3) . . ?
C18A C17A C20A 122(3) . . ?
C16A C17A C7 72.4(17) . . ?
C18A C17A C7 99.0(17) . . ?
C20A C17A C7 97.7(17) . . ?
C19A C18A C17A 119(3) . . ?
C19A C18A N3 73.8(15) . . ?
C17A C18A N3 80.3(16) . . ?
C19A C18A H18B 120.8 . . ?
C17A C18A H18B 120.5 . . ?
N3 C18A H18B 116.4 . . ?
N5A C19A C18A 125(3) . . ?
N5A C19A N4A 114(2) . . ?
C18A C19A N4A 121(2) . . ?
N5A C19A N3 75.3(14) . . ?
C18A C19A N3 84.2(15) . . ?
N4A C19A N3 113.1(16) . . ?
C17A C20A H20A 109.5 . . ?
C17A C20A H20B 109.3 . . ?
H20A C20A H20B 109.5 . . ?
C17A C20A H20C 109.6 . . ?
H20A C20A H20C 109.5 . . ?
H20B C20A H20C 109.5 . . ?
N5A Zn2 N5B 112.4(9) . . ?
N5A Zn2 N5' 110.0(9) . . ?
N5B Zn2 N5' 103.6(3) . . ?
N5A Zn2 N5 106.9(3) . . ?
N5B Zn2 N5 111.9(9) . . ?
N5' Zn2 N5 112.1(8) . . ?
N3' Zn3 N3B 142.0(4) . . ?
N3' Zn3 N1' 94.2(9) . . ?
N3B Zn3 N1' 112.0(10) . . ?
N3' Zn3 N1B 109.3(10) . . ?
N3B Zn3 N1B 95.7(9) . . ?
N1' Zn3 N1B 95.2(4) . . ?
C1' N1' C5' 115(2) . . ?
C1' N1' Zn3 119.8(18) . . ?
C5' N1' Zn3 123(2) . . ?
C7' N2' C5' 125(2) . . ?
C7' N3' C14' 107(2) . . ?
C7' N3' Zn3 120.7(19) . . ?
C14' N3' Zn3 131.6(17) . . ?
C7' N3' C19B 110.8(18) . . ?
C14' N3' C19B 98.0(15) . . ?
Zn3 N3' C19B 60.6(7) . . ?
C7' N3' C18B 91.2(17) . . ?
C14' N3' C18B 114.4(15) . . ?
Zn3 N3' C18B 61.5(8) . . ?
C19B N3' C18B 22.0(6) . . ?
C14' N4' C19' 121(2) . . ?
C19' N5' C15' 117(2) . . ?
C19' N5' Zn2 122.2(17) . . ?
C15' N5' Zn2 120.3(19) . . ?
C19' N5' C14B 106.9(17) . . ?
C15' N5' C14B 71.4(16) . . ?
Zn2 N5' C14B 84.1(9) . . ?
C2' C1' N1' 127(3) . . ?
C2' C1' H1'A 116.9 . . ?
N1' C1' H1'A 116.5 . . ?
C1' C2' C3' 118(3) . . ?
C1' C2' H2'A 120.9 . . ?
C3' C2' H2'A 120.6 . . ?
C4' C3' C2' 120(3) . . ?
C4' C3' C6' 119(3) . . ?
C2' C3' C6' 121(3) . . ?
C3' C4' C5' 119(3) . . ?
C3' C4' H4'A 120.7 . . ?
C5' C4' H4'A 120.7 . . ?
N2' C5' N1' 123(3) . . ?
N2' C5' C4' 115(2) . . ?
N1' C5' C4' 122(3) . . ?
C3' C6' H6'A 109.1 . . ?
C3' C6' H6'B 109.5 . . ?
H6'A C6' H6'B 109.5 . . ?
C3' C6' H6'C 109.8 . . ?
H6'A C6' H6'C 109.5 . . ?
H6'B C6' H6'C 109.5 . . ?
N2' C7' N3' 130(3) . . ?
N2' C7' C8' 121(2) . . ?
N3' C7' C8' 109(2) . . ?
N2' C7' C17B 83.2(19) . . ?
N3' C7' C17B 85.3(16) . . ?
C8' C7' C17B 106.2(18) . . ?
C9' C8' C13' 120(3) . . ?
C9' C8' C7' 132(3) . . ?
C13' C8' C7' 108(2) . . ?
C9' C8' C16B 109(2) . . ?
C13' C8' C16B 91.9(17) . . ?
C7' C8' C16B 70.4(16) . . ?
C10' C9' C8' 118(3) . . ?
C10' C9' H9'A 121.6 . . ?
C8' C9' H9'A 120.8 . . ?
C9' C10' C11' 123(2) . . ?
C9' C10' H10C 117.9 . . ?
C11' C10' H10C 119.3 . . ?
C12' C11' C10' 121(3) . . ?
C12' C11' H11C 119.2 . . ?
C10' C11' H11C 119.6 . . ?
C13' C12' C11' 116(3) . . ?
C13' C12' H12C 122.0 . . ?
C11' C12' H12C 122.1 . . ?
C12' C13' C8' 122(3) . . ?
C12' C13' C14' 130(3) . . ?
C8' C13' C14' 108(2) . . ?
C12' C13' C15B 108.0(18) . . ?
C8' C13' C15B 87.9(17) . . ?
C14' C13' C15B 67.3(15) . . ?
N4' C14' N3' 128(2) . . ?
N4' C14' C13' 124(2) . . ?
N3' C14' C13' 108(2) . . ?
N4' C14' N5B 79.1(17) . . ?
N3' C14' N5B 78.6(15) . . ?
C13' C14' N5B 110.8(16) . . ?
C16' C15' N5' 125(3) . . ?
C16' C15' C13B 92(2) . . ?
N5' C15' C13B 109.3(18) . . ?
C16' C15' H15C 117.0 . . ?
N5' C15' H15C 117.9 . . ?
C13B C15' H15C 66.1 . . ?
C15' C16' C17' 119(3) . . ?
C15' C16' C8B 88(2) . . ?
C17' C16' C8B 110.9(18) . . ?
C15' C16' H16C 120.0 . . ?
C17' C16' H16C 120.7 . . ?
C8B C16' H16C 71.3 . . ?
C18' C17' C16' 114(3) . . ?
C18' C17' C20' 125(3) . . ?
C16' C17' C20' 120(3) . . ?
C18' C17' C7B 95.8(19) . . ?
C16' C17' C7B 68.2(17) . . ?
C20' C17' C7B 102(2) . . ?
C19' C18' C17' 120(3) . . ?
C19' C18' N3B 72.4(18) . . ?
C17' C18' N3B 80.2(18) . . ?
C19' C18' H18C 120.2 . . ?
C17' C18' H18C 120.2 . . ?
N3B C18' H18C 117.9 . . ?
N5' C19' C18' 124(2) . . ?
N5' C19' N4' 115(2) . . ?
C18' C19' N4' 120(3) . . ?
N5' C19' N3B 72.6(15) . . ?
C18' C19' N3B 86.4(19) . . ?
N4' C19' N3B 119.0(17) . . ?
C17' C20' H20D 109.4 . . ?
C17' C20' H20E 110.0 . . ?
H20D C20' H20E 109.5 . . ?
C17' C20' H20F 109.0 . . ?
H20D C20' H20F 109.5 . . ?
H20E C20' H20F 109.5 . . ?
C1B N1B C5B 121(3) . . ?
C1B N1B Zn3 116.4(19) . . ?
C5B N1B Zn3 120(2) . . ?
C7B N2B C5B 128(2) . . ?
C14B N3B C7B 110(2) . . ?
C14B N3B Zn3 132.1(18) . . ?
C7B N3B Zn3 118(2) . . ?
C14B N3B C19' 97.8(16) . . ?
C7B N3B C19' 112.8(17) . . ?
Zn3 N3B C19' 61.6(7) . . ?
C14B N3B C18' 114.5(17) . . ?
C7B N3B C18' 93.9(17) . . ?
Zn3 N3B C18' 61.0(8) . . ?
C19' N3B C18' 21.2(6) . . ?
C14B N4B C19B 123(2) . . ?
C15B N5B C19B 120(2) . . ?
C15B N5B Zn2 119.8(18) . . ?
C19B N5B Zn2 120.1(19) . . ?
C15B N5B C14' 73.4(14) . . ?
C19B N5B C14' 109.5(15) . . ?
Zn2 N5B C14' 84.1(9) . . ?
N1B C1B C2B 122(3) . . ?
N1B C1B H1BA 119.2 . . ?
C2B C1B H1BA 118.6 . . ?
C3B C2B C1B 119(3) . . ?
C3B C2B H2BA 120.7 . . ?
C1B C2B H2BA 120.6 . . ?
C4B C3B C2B 118(3) . . ?
C4B C3B C6B 124(2) . . ?
C2B C3B C6B 119(3) . . ?
C3B C4B C5B 122(3) . . ?
C3B C4B H4BA 119.1 . . ?
C5B C4B H4BA 119.1 . . ?
N1B C5B C4B 118(3) . . ?
N1B C5B N2B 123(3) . . ?
C4B C5B N2B 119(3) . . ?
C3B C6B H6BA 109.2 . . ?
C3B C6B H6BB 109.4 . . ?
H6BA C6B H6BB 109.5 . . ?
C3B C6B H6BC 109.8 . . ?
H6BA C6B H6BC 109.5 . . ?
H6BB C6B H6BC 109.5 . . ?
N2B C7B N3B 132(2) . . ?
N2B C7B C8B 120(2) . . ?
N3B C7B C8B 108(3) . . ?
N2B C7B C17' 79.6(16) . . ?
N3B C7B C17' 84.9(16) . . ?
C8B C7B C17' 106.8(16) . . ?
C13B C8B C9B 122(3) . . ?
C13B C8B C7B 107(2) . . ?
C9B C8B C7B 131(3) . . ?
C13B C8B C16' 87.7(17) . . ?
C9B C8B C16' 107.0(19) . . ?
C7B C8B C16' 70.9(15) . . ?
C8B C9B C10B 117(3) . . ?
C8B C9B H9BA 122.2 . . ?
C10B C9B H9BA 121.1 . . ?
C11B C10B C9B 120(3) . . ?
C11B C10B H10D 119.3 . . ?
C9B C10B H10D 121.0 . . ?
C10B C11B C12B 121(3) . . ?
C10B C11B H11D 119.3 . . ?
C12B C11B H11D 119.8 . . ?
C13B C12B C11B 119(3) . . ?
C13B C12B H12D 120.3 . . ?
C11B C12B H12D 120.5 . . ?
C8B C13B C12B 121(3) . . ?
C8B C13B C14B 104(2) . . ?
C12B C13B C14B 134(3) . . ?
C8B C13B C15' 91.4(18) . . ?
C12B C13B C15' 111.8(18) . . ?
C14B C13B C15' 66.8(15) . . ?
N3B C14B N4B 129(2) . . ?
N3B C14B C13B 111(2) . . ?
N4B C14B C13B 121(3) . . ?
N3B C14B N5' 80.9(16) . . ?
N4B C14B N5' 81.4(16) . . ?
C13B C14B N5' 111.5(17) . . ?
N5B C15B C16B 120(2) . . ?
N5B C15B C13' 108.2(15) . . ?
C16B C15B C13' 94.0(17) . . ?
N5B C15B H15D 119.5 . . ?
C16B C15B H15D 120.4 . . ?
C13' C15B H15D 68.2 . . ?
C17B C16B C15B 122(2) . . ?
C17B C16B C8' 109(2) . . ?
C15B C16B C8' 85.9(17) . . ?
C17B C16B H16D 118.7 . . ?
C15B C16B H16D 119.6 . . ?
C8' C16B H16D 74.5 . . ?
C16B C17B C18B 118(2) . . ?
C16B C17B C20B 120(3) . . ?
C18B C17B C20B 121(3) . . ?
C16B C17B C7' 71.5(18) . . ?
C18B C17B C7' 100.1(18) . . ?
C20B C17B C7' 98.3(17) . . ?
C17B C18B C19B 121(2) . . ?
C17B C18B N3' 78.8(17) . . ?
C19B C18B N3' 72.3(15) . . ?
C17B C18B H18D 119.6 . . ?
C19B C18B H18D 119.7 . . ?
N3' C18B H18D 120.7 . . ?
N4B C19B N5B 118(2) . . ?
N4B C19B C18B 122(3) . . ?
N5B C19B C18B 119(2) . . ?
N4B C19B N3' 118.2(18) . . ?
N5B C19B N3' 71.7(14) . . ?
C18B C19B N3' 85.7(16) . . ?
C17B C20B H20G 109.6 . . ?
C17B C20B H20H 110.2 . . ?
H20G C20B H20H 109.5 . . ?
C17B C20B H20I 108.6 . . ?
H20G C20B H20I 109.5 . . ?
H20H C20B H20I 109.5 . . ?
H1J O1 H1I 107.5(10) . . ?
O6A Cl1 O7A 105(3) . . ?
O6A Cl1 O8 134(2) . . ?
O7A Cl1 O8 116.1(19) . . ?
O6A Cl1 O9 57(2) . . ?
O7A Cl1 O9 125(2) . . ?
O8 Cl1 O9 108.6(15) . . ?
O6A Cl1 O6 72(3) . . ?
O7A Cl1 O6 53.5(17) . . ?
O8 Cl1 O6 117.7(16) . . ?
O9 Cl1 O6 126.9(16) . . ?
O6A Cl1 O7 125(3) . . ?
O7A Cl1 O7 36.0(19) . . ?
O8 Cl1 O7 100.7(17) . . ?
O9 Cl1 O7 106.8(19) . . ?
O6 Cl1 O7 89.5(19) . . ?
O2A O2 O2B 126(5) . . ?
O2A O2 H2I 66(10) . . ?
O2B O2 H2I 60(10) . . ?
O2A O2 H2J 39(10) . . ?
O2B O2 H2J 165(10) . . ?
H2I O2 H2J 105(10) . . ?
O2 O2A H2J 50(7) . . ?
O5B O2B O2 160(6) . . ?
O5B O2B O5 69(4) . . ?
O2 O2B O5 101(4) . . ?
O5B O2B H2I 120(8) . . ?
O2 O2B H2I 42(5) . . ?
O5 O2B H2I 64(5) . . ?
Cl2A Cl2 O11 51(3) . . ?
Cl2A Cl2 O12A 85(3) . . ?
O11 Cl2 O12A 102(2) . . ?
Cl2A Cl2 O13 93(2) . . ?
O11 Cl2 O13 123(3) . . ?
O12A Cl2 O13 119.8(19) . . ?
Cl2A Cl2 O11A 60(3) . . ?
O11 Cl2 O11A 22(3) . . ?
O12A Cl2 O11A 124(3) . . ?
O13 Cl2 O11A 106(2) . . ?
Cl2A Cl2 O10 152(3) . . ?
O11 Cl2 O10 117(3) . . ?
O12A Cl2 O10 72.6(18) . . ?
O13 Cl2 O10 111.9(16) . . ?
O11A Cl2 O10 120(3) . . ?
Cl2A Cl2 O12 52(3) . . ?
O11 Cl2 O12 87(3) . . ?
O12A Cl2 O12 34.9(19) . . ?
O13 Cl2 O12 105.1(18) . . ?
O11A Cl2 O12 106(3) . . ?
O10 Cl2 O12 108(2) . . ?
Cl2A Cl2 O10A 172(3) . . ?
O11 Cl2 O10A 121(3) . . ?
O12A Cl2 O10A 97(2) . . ?
O13 Cl2 O10A 92.0(17) . . ?
O11A Cl2 O10A 113(3) . . ?
O10 Cl2 O10A 26.4(14) . . ?
O12 Cl2 O10A 132(2) . . ?
O11 Cl2A Cl2 69(6) . . ?
O11 Cl2A O12 115(7) . . ?
Cl2 Cl2A O12 79(6) . . ?
O11 Cl2A O11A 23(3) . . ?
Cl2 Cl2A O11A 69(4) . . ?
O12 Cl2A O11A 135(7) . . ?
O11 Cl2A O12A 90(6) . . ?
Cl2 Cl2A O12A 50(4) . . ?
O12 Cl2A O12A 31(3) . . ?
O11A Cl2A O12A 105(6) . . ?
O11 Cl2A O13 101(6) . . ?
Cl2 Cl2A O13 46(3) . . ?
O12 Cl2A O13 94(5) . . ?
O11A Cl2A O13 86(4) . . ?
O12A Cl2A O13 80(4) . . ?
O3C O3 O3B 78(6) . . ?
O3C O3 O3A 88(7) . . ?
O3B O3 O3A 34(3) . . ?
O3C O3 H3I 57(10) . . ?
O3B O3 H3I 22(10) . . ?
O3A O3 H3I 40(10) . . ?
O3C O3 H3J 62(10) . . ?
O3B O3 H3J 121(10) . . ?
O3A O3 H3J 149(10) . . ?
H3I O3 H3J 109(8) . . ?
O3B O3A O3 51(4) . . ?
O3B O3A H3I 30(10) . . ?
O3 O3A H3I 30(7) . . ?
O3A O3B O3 95(6) . . ?
O3A O3B O3C 104(6) . . ?
O3 O3B O3C 41(4) . . ?
O3A O3B H3I 95(10) . . ?
O3 O3B H3I 36(10) . . ?
O3C O3B H3I 11(10) . . ?
O3 O3C O3B 61(5) . . ?
O3 O3C H3I 57(8) . . ?
O3B O3C H3I 7(10) . . ?
O3 O3C H3J 59(10) . . ?
O3B O3C H3J 106(10) . . ?
H3I O3C H3J 106(10) . . ?
O4C O4A O4 95(10) . . ?
O4A O4 O4C 22(3) . . ?
O4A O4 H4I 96(10) . . ?
O4C O4 H4I 77(10) . . ?
O4A O4 H4J 87(10) . . ?
O4C O4 H4J 103(10) . . ?
H4I O4 H4J 106(2) . . ?
O4A O4C O4 63(10) . . ?
O4A O4C O4B 99(10) . . ?
O4 O4C O4B 124(7) . . ?
O5A O5 O2B 138(5) . . ?
O5A O5 O5B 129(5) . . ?
O2B O5 O5B 46(3) . . ?
O5A O5 H5I 130(10) . . ?
O2B O5 H5I 74(10) . . ?
O5B O5 H5I 38(10) . . ?
O5A O5 H5J 66(10) . . ?
O2B O5 H5J 75(10) . . ?
O5B O5 H5J 74(10) . . ?
H5I O5 H5J 107.2(19) . . ?
O10A O5B O2B 154(8) . . ?
O10A O5B O10 29(2) . . ?
O2B O5B O10 136(7) . . ?
O10A O5B O5 101(5) . . ?
O2B O5B O5 65(4) . . ?
O10 O5B O5 116(5) . . ?
O10A O5B H5I 93(10) . . ?
O2B O5B H5I 83(10) . . ?
O10 O5B H5I 118(10) . . ?
O5 O5B H5I 27(5) . . ?
Cl1 O6A O9 66(3) . . ?
Cl1 O6A O6 59(2) . . ?
O9 O6A O6 124(3) . . ?
O7A O6 Cl1 57(2) . . ?
O7A O6 O6A 90(3) . . ?
Cl1 O6 O6A 49(2) . . ?
O7 O7A O6 163(4) . . ?
O7 O7A Cl1 93(4) . . ?
O6 O7A Cl1 70(2) . . ?
O7A O7 Cl1 51(3) . . ?
O6A O9 Cl1 57(2) . . ?
O10A O10 O5B 65(5) . . ?
O10A O10 Cl2 87(4) . . ?
O5B O10 Cl2 151(4) . . ?
O10A O10 O12A 132(5) . . ?
O5B O10 O12A 159(4) . . ?
Cl2 O10 O12A 49.1(14) . . ?
O10 O10A O5B 86(6) . . ?
O10 O10A Cl2 67(4) . . ?
O5B O10A Cl2 152(5) . . ?
O11A O11 Cl2A 107(10) . . ?
O11A O11 Cl2 95(10) . . ?
Cl2A O11 Cl2 60(6) . . ?
O11 O11A Cl2A 50(9) . . ?
O11 O11A Cl2 63(9) . . ?
Cl2A O11A Cl2 51(5) . . ?
O12A O12 Cl2A 101(6) . . ?
O12A O12 Cl2 56(3) . . ?
Cl2A O12 Cl2 49(5) . . ?
O12 O12A Cl2 90(3) . . ?
O12 O12A O10 148(4) . . ?
Cl2 O12A O10 58.3(16) . . ?
O12 O12A Cl2A 47(3) . . ?
Cl2 O12A Cl2A 45(2) . . ?
O10 O12A Cl2A 102(3) . . ?
Cl2 O13 Cl2A 40(3) . . ?

loop_
_geom_bond_atom_site_label_1
_geom_bond_atom_site_label_2
_geom_bond_distance
_geom_bond_site_symmetry_2
_geom_bond_publ_flag
Zn1 N3 1.88(2) . ?
Zn1 N3A 1.99(2) . ?
Zn1 N1 2.00(2) . ?
Zn1 N1A 2.07(2) . ?
N1 C1 1.35(4) . ?
N1 C5 1.36(4) . ?
N2 C7 1.29(3) . ?
N2 C5 1.36(3) . ?
N3 C14 1.43(3) . ?
N3 C7 1.44(3) . ?
N3 C19A 3.52(3) . ?
N3 C18A 3.64(3) . ?
N4 C14 1.32(3) . ?
N4 C19 1.41(4) . ?
N5 C19 1.33(3) . ?
N5 C15 1.37(3) . ?
N5 Zn2 2.045(19) . ?
N5 C14A 3.28(3) . ?
C1 C2 1.33(4) . ?
C1 H1A 0.9500 . ?
C2 C3 1.38(4) . ?
C2 H2A 0.9500 . ?
C3 C4 1.42(4) . ?
C3 C6 1.56(4) . ?
C4 C5 1.45(4) . ?
C4 H4A 0.9500 . ?
C6 H6A 0.9800 . ?
C6 H6B 0.9800 . ?
C6 H6C 0.9800 . ?
C7 C8 1.43(4) . ?
C7 C17A 3.50(4) . ?
C8 C13 1.40(4) . ?
C8 C9 1.43(4) . ?
C8 C16A 3.37(4) . ?
C9 C10 1.31(4) . ?
C9 H9A 0.9500 . ?
C10 C11 1.54(4) . ?
C10 H10A 0.9500 . ?
C11 C12 1.37(4) . ?
C11 H11A 0.9500 . ?
C12 C13 1.39(4) . ?
C12 H12A 0.9500 . ?
C13 C14 1.43(3) . ?
C13 C15A 3.31(3) . ?
C14 N5A 3.28(3) . ?
C15 C16 1.36(4) . ?
C15 C13A 3.32(3) . ?
C15 H15A 0.9500 . ?
C16 C17 1.42(4) . ?
C16 C8A 3.37(4) . ?
C16 H16A 0.9500 . ?
C17 C18 1.36(4) . ?
C17 C20 1.48(4) . ?
C17 C7A 3.46(4) . ?
C18 C19 1.41(3) . ?
C18 N3A 3.68(3) . ?
C18 H18A 0.9500 . ?
C19 N3A 3.54(3) . ?
C20 H20J 0.9800 . ?
C20 H20K 0.9800 . ?
C20 H20L 0.9800 . ?
N1A C5A 1.32(4) . ?
N1A C1A 1.34(3) . ?
N2A C7A 1.32(3) . ?
N2A C5A 1.39(4) . ?
N3A C14A 1.34(3) . ?
N3A C7A 1.34(3) . ?
N4A C14A 1.26(3) . ?
N4A C19A 1.36(4) . ?
N5A C15A 1.33(3) . ?
N5A C19A 1.35(3) . ?
N5A Zn2 1.99(2) . ?
C1A C2A 1.38(4) . ?
C1A H1AA 0.9500 . ?
C2A C3A 1.40(5) . ?
C2A H2AA 0.9500 . ?
C3A C4A 1.36(5) . ?
C3A C6A 1.49(4) . ?
C4A C5A 1.36(4) . ?
C4A H4AA 0.9500 . ?
C6A H6AA 0.9800 . ?
C6A H6AB 0.9800 . ?
C6A H6AC 0.9800 . ?
C7A C8A 1.50(4) . ?
C8A C9A 1.34(4) . ?
C8A C13A 1.37(3) . ?
C9A C10A 1.47(4) . ?
C9A H9AA 0.9500 . ?
C10A C11A 1.24(4) . ?
C10A H10B 0.9500 . ?
C11A C12A 1.44(4) . ?
C11A H11B 0.9500 . ?
C12A C13A 1.34(4) . ?
C12A H12B 0.9500 . ?
C13A C14A 1.50(4) . ?
C15A C16A 1.35(4) . ?
C15A H15B 0.9500 . ?
C16A C17A 1.39(4) . ?
C16A H16B 0.9500 . ?
C17A C18A 1.40(4) . ?
C17A C20A 1.50(4) . ?
C18A C19A 1.37(4) . ?
C18A H18B 0.9500 . ?
C20A H20A 0.9800 . ?
C20A H20B 0.9800 . ?
C20A H20C 0.9800 . ?
Zn2 N5B 1.99(2) . ?
Zn2 N5' 2.02(2) . ?
Zn3 N3' 1.91(2) . ?
Zn3 N3B 1.94(2) . ?
Zn3 N1' 1.96(3) . ?
Zn3 N1B 2.07(2) . ?
N1' C1' 1.38(3) . ?
N1' C5' 1.40(3) . ?
N2' C7' 1.30(3) . ?
N2' C5' 1.36(4) . ?
N3' C7' 1.43(3) . ?
N3' C14' 1.45(3) . ?
N3' C19B 3.60(4) . ?
N3' C18B 3.77(4) . ?
N4' C14' 1.25(3) . ?
N4' C19' 1.43(3) . ?
N5' C19' 1.33(3) . ?
N5' C15' 1.35(3) . ?
N5' C14B 3.37(3) . ?
C1' C2' 1.33(4) . ?
C1' H1'A 0.9500 . ?
C2' C3' 1.40(4) . ?
C2' H2'A 0.9500 . ?
C3' C4' 1.40(4) . ?
C3' C6' 1.52(4) . ?
C4' C5' 1.40(4) . ?
C4' H4'A 0.9500 . ?
C6' H6'A 0.9800 . ?
C6' H6'B 0.9800 . ?
C6' H6'C 0.9800 . ?
C7' C8' 1.47(4) . ?
C7' C17B 3.59(4) . ?
C8' C9' 1.38(3) . ?
C8' C13' 1.41(4) . ?
C8' C16B 3.61(4) . ?
C9' C10' 1.34(4) . ?
C9' H9'A 0.9500 . ?
C10' C11' 1.39(4) . ?
C10' H10C 0.9500 . ?
C11' C12' 1.39(4) . ?
C11' H11C 0.9500 . ?
C12' C13' 1.37(4) . ?
C12' H12C 0.9500 . ?
C13' C14' 1.49(4) . ?
C13' C15B 3.56(4) . ?
C14' N5B 3.41(4) . ?
C15' C16' 1.33(4) . ?
C15' C13B 3.49(4) . ?
C15' H15C 0.9500 . ?
C16' C17' 1.45(4) . ?
C16' C8B 3.57(4) . ?
C16' H16C 0.9500 . ?
C17' C18' 1.44(4) . ?
C17' C20' 1.49(4) . ?
C17' C7B 3.65(4) . ?
C18' C19' 1.35(4) . ?
C18' N3B 3.74(4) . ?
C18' H18C 0.9500 . ?
C19' N3B 3.57(4) . ?
C20' H20D 0.9800 . ?
C20' H20E 0.9800 . ?
C20' H20F 0.9800 . ?
N1B C1B 1.31(4) . ?
N1B C5B 1.30(3) . ?
N2B C7B 1.29(3) . ?
N2B C5B 1.41(4) . ?
N3B C14B 1.31(3) . ?
N3B C7B 1.33(3) . ?
N4B C14B 1.32(4) . ?
N4B C19B 1.34(3) . ?
N5B C15B 1.34(3) . ?
N5B C19B 1.36(3) . ?
C1B C2B 1.38(4) . ?
C1B H1BA 0.9500 . ?
C2B C3B 1.36(4) . ?
C2B H2BA 0.9500 . ?
C3B C4B 1.36(4) . ?
C3B C6B 1.50(4) . ?
C4B C5B 1.40(4) . ?
C4B H4BA 0.9500 . ?
C6B H6BA 0.9800 . ?
C6B H6BB 0.9800 . ?
C6B H6BC 0.9800 . ?
C7B C8B 1.46(4) . ?
C8B C13B 1.36(4) . ?
C8B C9B 1.37(4) . ?
C9B C10B 1.45(4) . ?
C9B H9BA 0.9500 . ?
C10B C11B 1.36(4) . ?
C10B H10D 0.9500 . ?
C11B C12B 1.39(4) . ?
C11B H11D 0.9500 . ?
C12B C13B 1.35(4) . ?
C12B H12D 0.9500 . ?
C13B C14B 1.46(3) . ?
C15B C16B 1.40(4) . ?
C15B H15D 0.9500 . ?
C16B C17B 1.33(4) . ?
C16B H16D 0.9500 . ?
C17B C18B 1.37(4) . ?
C17B C20B 1.52(3) . ?
C18B C19B 1.41(4) . ?
C18B H18D 0.9500 . ?
C20B H20G 0.9800 . ?
C20B H20H 0.9800 . ?
C20B H20I 0.9800 . ?
O1 H1J 0.901(11) . ?
O1 H1I 0.905(17) . ?
Cl1 O6A 1.28(4) . ?
Cl1 O7A 1.30(3) . ?
Cl1 O8 1.37(2) . ?
Cl1 O9 1.40(3) . ?
Cl1 O6 1.46(3) . ?
Cl1 O7 1.66(4) . ?
O2 O2A 1.25(7) . ?
O2 O2B 1.53(9) . ?
O2 H2I 1.04(12) . ?
O2 H2J 0.96(8) . ?
O2A H2J 0.8(3) . ?
O2B O5B 1.40(10) . ?
O2B O5 1.77(8) . ?
O2B H2I 1.4(2) . ?
Cl2 Cl2A 1.22(10) . ?
Cl2 O11 1.31(5) . ?
Cl2 O12A 1.32(3) . ?
Cl2 O13 1.37(2) . ?
Cl2 O11A 1.47(5) . ?
Cl2 O10 1.49(3) . ?
Cl2 O12 1.60(4) . ?
Cl2 O10A 1.62(4) . ?
Cl2A O11 1.10(6) . ?
Cl2A O12 1.29(7) . ?
Cl2A O11A 1.37(7) . ?
Cl2A O12A 1.72(9) . ?
Cl2A O13 1.89(7) . ?
O3 O3C 1.05(9) . ?
O3 O3B 1.39(8) . ?
O3 O3A 1.79(8) . ?
O3 H3I 0.96(7) . ?
O3 H3J 1.04(14) . ?
O3A O3B 1.01(7) . ?
O3A H3I 1.22(15) . ?
O3B O3C 1.56(9) . ?
O3B H3I 0.6(3) . ?
O3C H3I 1.0(2) . ?
O3C H3J 1.1(2) . ?
O4A O4C 0.61(9) . ?
O4A O4 1.44(7) . ?
O4 O4C 1.61(11) . ?
O4 H4I 0.92(3) . ?
O4 H4J 0.902(8) . ?
O4B O4C 1.78(14) . ?
O5 O5A 1.51(10) . ?
O5 O5B 1.81(10) . ?
O5 H5I 0.92(3) . ?
O5 H5J 0.91(2) . ?
O5B O10A 1.36(9) . ?
O5B O10 1.49(9) . ?
O5B H5I 1.2(2) . ?
O6A O9 1.29(5) . ?
O6A O6 1.61(6) . ?
O6 O7A 1.25(4) . ?
O7A O7 0.98(4) . ?
O10 O10A 0.72(4) . ?
O10 O12A 1.67(4) . ?
O11 O11A 0.55(6) . ?
O12 O12A 0.92(5) . ?

loop_
_geom_hbond_atom_site_label_D
_geom_hbond_atom_site_label_H
_geom_hbond_atom_site_label_A
_geom_hbond_distance_DH
_geom_hbond_distance_HA
_geom_hbond_distance_DA
_geom_hbond_angle_DHA
_geom_hbond_site_symmetry_A
O2 H2I O5 1.04(12) 1.69(11) 2.55(7) 137(23) .
O3 H3J O4 1.04(14) 2.4(2) 3.37(7) 157(21) .
O4 H4I O6 0.92(3) 2.14(18) 2.77(6) 125(16) 1_545
O5 H5I O10 0.92(3) 2.3(2) 2.81(6) 111(14) .

loop_
_geom_torsion_atom_site_label_1
_geom_torsion_atom_site_label_2
_geom_torsion_atom_site_label_3
_geom_torsion_atom_site_label_4
_geom_torsion
_geom_torsion_site_symmetry_1
_geom_torsion_site_symmetry_2
_geom_torsion_site_symmetry_3
_geom_torsion_site_symmetry_4
_geom_torsion_publ_flag
N3 C7 C5 C4 -166(3) . . . . ?
C8 C7 C5 C4 29(5) . . . . ?
N3 C14 C19 C18 63(2) . . . . ?
C13 C14 C19 C18 -121(4) . . . . ?
N3 C7 N2 C5 3(5) . . . . ?
N3 C14 N4 C19 10(4) . . . . ?
C5 N1 C19 N5 135(2) . . . . ?
